data_4321700
loop_
_publ_author_name
'Annette L. Suing'
'Charlotte R. Dewan'
'Peter S. White'
'H. Holden Thorp'

_publ_section_title
;
 Ethanol Oxidation by Imidorhenium(V) Complexes: Formation of
 Amidorhenium(III) Complexes
;
_journal_name_full 'Inorganic Chemistry'
_journal_page_first 6080
_journal_page_last 6085
_journal_paper_doi 10.1021/ic0007299
_journal_volume 39
_journal_year 2000
_chemical_formula_moiety 'Re P6 Cl C61 H58 N2 O F12 '
_chemical_formula_sum 'C61 H58 Cl F12 N2 O P6 Re'
_chemical_formula_weight 1470.61
_chemical_name_systematic ?
_space_group_IT_number 1
_symmetry_cell_setting triclinic
_symmetry_space_group_name_Hall 'P 1'
_symmetry_space_group_name_H-M 'P 1'
_cell_angle_alpha 102.370(20)
_cell_angle_beta 107.688(17)
_cell_angle_gamma 114.408(20)
_cell_formula_units_Z 1
_cell_length_a 11.340(3)
_cell_length_b 13.134(4)
_cell_length_c 13.3796(25)
_cell_measurement_reflns_used 100
_cell_measurement_temperature 193
_cell_measurement_theta_max 20.00
_cell_measurement_theta_min 15.00
_cell_volume 1590.8(9)
_computing_cell_refinement DIFRAC
_computing_data_collection DIFRAC
_computing_data_reduction 'NRCVAX DATRD2'
_computing_molecular_graphics NRCVAX
_computing_publication_material 'NRCVAX TABLES Jan 94 Version'
_computing_structure_refinement 'NRCVAX LSTSQ'
_computing_structure_solution 'NRCVAX SOLVER'
_diffrn_ambient_temperature 193
_diffrn_measurement_device 'Rigaku AFC-6    '
_diffrn_measurement_method 'Theta/2theta scan b/P/b '
_diffrn_radiation_monochromator graphite
_diffrn_radiation_source 'xray tube'
_diffrn_radiation_type 'Molybdenum K\a'
_diffrn_radiation_wavelength 0.71073
_diffrn_reflns_av_R_equivalents 0.000
_diffrn_reflns_limit_h_max 11
_diffrn_reflns_limit_h_min -13
_diffrn_reflns_limit_k_max 15
_diffrn_reflns_limit_k_min 0
_diffrn_reflns_limit_l_max 15
_diffrn_reflns_limit_l_min -15
_diffrn_reflns_number 5615
_diffrn_reflns_theta_max 24.98
_diffrn_reflns_theta_min 0.00
_exptl_absorpt_coefficient_mu 2.20
_exptl_absorpt_correction_T_max 0.6176
_exptl_absorpt_correction_T_min 0.6140
_exptl_absorpt_correction_type empirical
_exptl_crystal_density_diffrn 1.535
_exptl_crystal_F_000 735.74
_exptl_crystal_size_max 0.35
_exptl_crystal_size_mid 0.35
_exptl_crystal_size_min 0.30
_refine_diff_density_max 30.40
_refine_diff_density_min -12.10
_refine_ls_goodness_of_fit_obs 2.13
_refine_ls_matrix_type full
_refine_ls_number_parameters 862
_refine_ls_number_reflns 5583
_refine_ls_R_factor_all 0.039
_refine_ls_R_factor_obs 0.039
_refine_ls_shift/esd_max 0.090
_refine_ls_structure_factor_coef F
_refine_ls_weighting_details 'w = 1/(\s^2^(F)+0.0005F^2^)'
_refine_ls_weighting_scheme calc
_refine_ls_wR_factor_all 0.056
_refine_ls_wR_factor_obs 0.056
_reflns_number_observed 5587
_reflns_number_total 5615
_reflns_observed_criterion 'Inet > 2.5\s(Inet)'
_cod_data_source_file ic0007299_2.cif
_cod_data_source_block c95046
_cod_depositor_comments
;
The following automatic conversions were performed:

'_refine_ls_weighting_scheme' value '1/(\s^2^(F)+0.0005F^2^)' was
changed to 'calc'. New tag '_refine_ls_weighting_details' was
created. The value of the new tag was set to 'w =
1/(\s^2^(F)+0.0005F^2^)'.

Automatic conversion script
Id: cif_fix_values 3143 2015-03-26 13:38:13Z robertas 
;
_cod_original_cell_volume 1590.7(6)
_cod_original_formula_sum 'Re P6 Cl C61 H58 N2 O F12 '
_cod_database_code 4321700

loop_
_symmetry_equiv_pos_as_xyz
x,y,z

loop_
_atom_site_aniso_label
_atom_site_aniso_U_11
_atom_site_aniso_U_22
_atom_site_aniso_U_33
_atom_site_aniso_U_12
_atom_site_aniso_U_13
_atom_site_aniso_U_23
_atom_site_aniso_type_symbol
Re1 0.01644(13) 0.01390(13) 0.01594(13) 0.00855(11) 0.00581(11) 0.00481(10) Re
P1 0.0206(12) 0.0220(13) 0.0215(13) 0.0107(11) 0.0054(10) 0.0043(11) P
P2 0.0198(12) 0.0205(12) 0.0243(13) 0.0115(11) 0.0082(10) 0.0086(10) P
P3 0.0244(13) 0.0219(13) 0.0196(12) 0.0140(11) 0.0084(10) 0.0072(10) P
P4 0.0277(13) 0.0187(12) 0.0307(14) 0.0145(11) 0.0162(12) 0.0110(11) P
Cl1 0.0278(12) 0.0247(12) 0.0276(12) 0.0153(11) 0.0112(10) 0.0109(10) Cl
N1 0.028(4) 0.016(4) 0.025(4) 0.006(4) 0.014(4) 0.008(3) N
O2 0.046(5) 0.048(5) 0.038(5) 0.037(4) 0.020(4) 0.022(4) O
C3 0.042(7) 0.050(8) 0.034(6) 0.030(6) 0.015(6) 0.019(6) C
C4 0.030(6) 0.031(6) 0.021(5) 0.015(5) 0.009(4) 0.004(4) C
C5 0.023(5) 0.019(5) 0.019(5) 0.009(4) 0.010(4) 0.001(4) C
C6 0.041(6) 0.028(6) 0.028(6) 0.019(5) 0.017(5) 0.013(5) C
C7 0.041(7) 0.031(6) 0.044(7) 0.019(5) 0.028(6) 0.020(5) C
C11 0.025(5) 0.029(6) 0.027(5) 0.014(5) 0.011(4) 0.011(4) C
C12 0.028(5) 0.032(6) 0.027(5) 0.015(5) 0.014(5) 0.010(5) C
C13 0.044(7) 0.032(6) 0.030(6) 0.027(5) 0.018(5) 0.017(5) C
C14 0.027(5) 0.029(5) 0.025(5) 0.018(5) 0.009(4) 0.007(4) C
C15 0.026(5) 0.035(6) 0.029(6) 0.020(5) 0.011(5) 0.011(5) C
C16 0.039(6) 0.025(5) 0.030(6) 0.019(5) 0.019(5) 0.011(5) C
C21 0.020(5) 0.020(5) 0.018(5) 0.008(4) 0.001(4) -0.002(4) C
C22 0.034(6) 0.021(5) 0.041(7) 0.014(5) 0.018(5) 0.004(5) C
C23 0.048(7) 0.026(6) 0.044(7) 0.020(6) 0.021(6) 0.010(5) C
C24 0.030(6) 0.018(5) 0.059(8) 0.015(5) 0.011(6) 0.003(5) C
C25 0.029(6) 0.027(6) 0.040(7) 0.012(5) 0.002(5) 0.007(5) C
C26 0.041(7) 0.040(7) 0.036(6) 0.027(6) 0.013(5) 0.010(5) C
C31 0.021(5) 0.033(6) 0.026(5) 0.009(5) 0.006(4) 0.004(5) C
C32 0.030(6) 0.024(6) 0.033(6) 0.011(5) 0.004(5) 0.000(5) C
C33 0.052(9) 0.050(8) 0.067(10) 0.030(7) 0.028(8) 0.022(7) C
C34 0.035(7) 0.067(10) 0.045(8) 0.030(7) -0.005(6) 0.003(7) C
C35 0.049(8) 0.044(8) 0.046(8) 0.022(7) -0.002(7) 0.014(6) C
C36 0.036(6) 0.038(7) 0.038(7) 0.018(6) 0.017(6) 0.000(5) C
C41 0.016(5) 0.025(5) 0.029(5) 0.010(4) 0.009(4) 0.011(4) C
C42 0.035(6) 0.042(7) 0.043(7) 0.025(6) 0.018(5) 0.028(6) C
C43 0.039(7) 0.053(9) 0.076(10) 0.020(7) 0.022(7) 0.048(8) C
C44 0.047(8) 0.036(7) 0.078(10) 0.027(6) 0.017(7) 0.031(7) C
C45 0.053(8) 0.028(6) 0.065(9) 0.023(6) 0.015(7) 0.011(6) C
C46 0.043(7) 0.032(6) 0.041(6) 0.030(6) 0.021(6) 0.019(5) C
C51 0.013(4) 0.028(5) 0.029(5) 0.011(4) 0.014(4) 0.013(4) C
C52 0.026(5) 0.031(6) 0.027(6) 0.012(5) 0.008(5) 0.007(5) C
C53 0.031(6) 0.032(6) 0.041(7) 0.013(5) 0.012(5) 0.010(5) C
C54 0.023(5) 0.045(7) 0.034(6) 0.016(5) 0.012(5) 0.021(5) C
C55 0.031(6) 0.036(6) 0.037(6) 0.022(5) 0.014(5) 0.015(5) C
C56 0.025(5) 0.030(6) 0.030(6) 0.012(5) 0.013(5) 0.012(5) C
C61 0.026(6) 0.035(6) 0.021(5) 0.010(5) -0.001(5) 0.005(5) C
C62 0.035(7) 0.053(8) 0.035(7) 0.021(6) 0.013(6) 0.017(6) C
C63 0.029(7) 0.050(8) 0.031(7) 0.002(6) -0.003(5) -0.006(6) C
C64 0.033(7) 0.086(12) 0.035(7) 0.028(8) 0.014(6) 0.006(7) C
C65 0.055(8) 0.088(11) 0.030(7) 0.052(9) 0.016(6) 0.014(7) C
C66 0.041(7) 0.061(8) 0.031(6) 0.038(7) 0.010(5) 0.010(6) C
C71 0.026(5) 0.026(5) 0.025(5) 0.012(5) 0.008(4) 0.011(4) C
C72 0.031(6) 0.029(6) 0.031(6) 0.018(5) 0.012(5) 0.012(5) C
C73 0.032(6) 0.030(6) 0.037(6) 0.014(5) 0.006(5) 0.011(5) C
C74 0.033(6) 0.027(6) 0.053(8) 0.016(5) 0.021(6) 0.001(5) C
C75 0.047(7) 0.034(6) 0.039(7) 0.025(6) 0.018(6) 0.002(5) C
C76 0.028(6) 0.026(6) 0.031(6) 0.012(5) 0.011(5) 0.001(5) C
C81 0.025(5) 0.025(5) 0.044(7) 0.016(5) 0.011(5) 0.012(5) C
C82 0.035(7) 0.031(6) 0.070(9) 0.013(6) 0.035(7) 0.020(6) C
C83 0.049(8) 0.040(7) 0.077(10) 0.027(7) 0.042(8) 0.026(7) C
C84 0.027(6) 0.025(6) 0.097(12) 0.011(5) 0.027(7) 0.009(7) C
C85 0.026(6) 0.032(7) 0.084(11) 0.017(5) 0.016(7) 0.015(7) C
C86 0.028(6) 0.026(6) 0.040(7) 0.010(5) 0.012(5) 0.008(5) C
C91 0.040(6) 0.018(5) 0.034(6) 0.017(5) 0.026(5) 0.010(4) C
C92 0.039(6) 0.031(6) 0.032(6) 0.016(5) 0.014(5) 0.014(5) C
C93 0.051(8) 0.041(7) 0.043(7) 0.031(6) 0.023(6) 0.022(6) C
C94 0.063(9) 0.020(6) 0.062(8) 0.025(6) 0.036(7) 0.022(6) C
C95 0.042(7) 0.019(5) 0.055(8) 0.011(5) 0.025(6) 0.008(5) C
C96 0.032(6) 0.035(6) 0.042(7) 0.012(5) 0.018(5) 0.019(5) C
P5 0.0615(23) 0.095(3) 0.0277(16) 0.0600(24) 0.0258(16) 0.0329(19) P
F11 0.082(3) 0.100(4) 0.066(3) 0.052(3) 0.040(3) 0.035(3) F
F12 0.082(3) 0.100(4) 0.066(3) 0.052(3) 0.040(3) 0.035(3) F
F13 0.082(3) 0.100(4) 0.066(3) 0.052(3) 0.040(3) 0.035(3) F
F14 0.082(3) 0.100(4) 0.066(3) 0.052(3) 0.040(3) 0.035(3) F
F15 0.082(3) 0.100(4) 0.066(3) 0.052(3) 0.040(3) 0.035(3) F
F16 0.082(3) 0.100(4) 0.066(3) 0.052(3) 0.040(3) 0.035(3) F
F11a 0.082(3) 0.100(4) 0.066(3) 0.052(3) 0.040(3) 0.035(3) F
F12a 0.082(3) 0.100(4) 0.066(3) 0.052(3) 0.040(3) 0.035(3) F
F13a 0.082(3) 0.100(4) 0.066(3) 0.052(3) 0.040(3) 0.035(3) F
F14a 0.082(3) 0.100(4) 0.066(3) 0.052(3) 0.040(3) 0.035(3) F
F15a 0.082(3) 0.100(4) 0.066(3) 0.052(3) 0.040(3) 0.035(3) F
F16a 0.082(3) 0.100(4) 0.066(3) 0.052(3) 0.040(3) 0.035(3) F
P6 0.0546(22) 0.086(3) 0.0419(20) 0.0463(23) 0.0239(18) 0.0354(20) P
F21 0.128(7) 0.099(5) 0.130(7) 0.063(5) 0.069(6) 0.052(5) F
F22 0.128(7) 0.099(5) 0.130(7) 0.063(5) 0.069(6) 0.052(5) F
F23 0.128(7) 0.099(5) 0.130(7) 0.063(5) 0.069(6) 0.052(5) F
F24 0.128(7) 0.099(5) 0.130(7) 0.063(5) 0.069(6) 0.052(5) F
F25 0.128(7) 0.099(5) 0.130(7) 0.063(5) 0.069(6) 0.052(5) F
F26 0.128(7) 0.099(5) 0.130(7) 0.063(5) 0.069(6) 0.052(5) F
F21a 0.128(7) 0.099(5) 0.130(7) 0.063(5) 0.069(6) 0.052(5) F
F22a 0.128(7) 0.099(5) 0.130(7) 0.063(5) 0.069(6) 0.052(5) F
F23a 0.128(7) 0.099(5) 0.130(7) 0.063(5) 0.069(6) 0.052(5) F
F24a 0.128(7) 0.099(5) 0.130(7) 0.063(5) 0.069(6) 0.052(5) F
F25a 0.128(7) 0.099(5) 0.130(7) 0.063(5) 0.069(6) 0.052(5) F
F26a 0.128(7) 0.099(5) 0.130(7) 0.063(5) 0.069(6) 0.052(5) F
C101 0.080(13) 0.076(12) 0.063(11) 0.048(11) 0.019(10) 0.016(9) C
C102 0.084(13) 0.077(12) 0.091(13) 0.055(11) 0.052(11) 0.041(11) C
N103 0.089(12) 0.063(10) 0.109(14) 0.024(9) 0.056(11) 0.022(10) N

loop_
_atom_site_label
_atom_site_fract_x
_atom_site_fract_y
_atom_site_fract_z
_atom_site_U_iso_or_equiv
_atom_site_thermal_displace_type
_atom_site_calc_flag
_atom_site_refinement_flags
_atom_site_type_symbol
Re1 0.50000 0.50000 0.50000 0.01570(16) Uij ? . Re
P1 0.4149(3) 0.34272(24) 0.30724(22) 0.0233(16) Uij ? . P
P2 0.7140(3) 0.60458(23) 0.46192(22) 0.0215(16) Uij ? . P
P3 0.6143(3) 0.63703(23) 0.70540(21) 0.0217(17) Uij ? . P
P4 0.3151(3) 0.37283(23) 0.55485(23) 0.0234(17) Uij ? . P
Cl1 0.6277(3) 0.40928(22) 0.58035(21) 0.0261(16) Uij ? . Cl
N1 0.4074(9) 0.5637(7) 0.4462(7) 0.024(6) Uij ? . N
O2 0.0463(9) 0.7288(8) 0.2666(7) 0.038(6) Uij ? . O
C3 0.0341(14) 0.7526(12) 0.1641(10) 0.039(9) Uij ? . C
C4 0.5242(12) 0.4324(10) 0.2458(9) 0.029(8) Uij ? . C
C5 0.6828(11) 0.4979(9) 0.3305(8) 0.022(6) Uij ? . C
C6 0.5376(13) 0.5342(10) 0.7727(9) 0.031(8) Uij ? . C
C7 0.3758(13) 0.4606(11) 0.7080(11) 0.035(8) Uij ? . C
C11 0.3221(11) 0.6115(10) 0.4035(9) 0.027(7) Uij ? . C
C12 0.3317(12) 0.6534(10) 0.3145(9) 0.029(7) Uij ? . C
C13 0.2430(13) 0.6940(10) 0.2686(9) 0.031(8) Uij ? . C
C14 0.1423(11) 0.6935(10) 0.3095(9) 0.027(7) Uij ? . C
C15 0.1386(12) 0.6603(10) 0.4011(9) 0.029(8) Uij ? . C
C16 0.2256(13) 0.6186(10) 0.4486(9) 0.029(7) Uij ? . C
C21 0.4401(11) 0.2132(9) 0.2895(8) 0.025(6) Uij ? . C
C22 0.4381(13) 0.1554(10) 0.3642(10) 0.033(8) Uij ? . C
C23 0.4483(14) 0.0495(11) 0.3434(11) 0.040(9) Uij ? . C
C24 0.4629(13) 0.0037(10) 0.2483(12) 0.040(8) Uij ? . C
C25 0.1860(13) 0.3460(11) 0.1570(11) 0.038(8) Uij ? . C
C26 0.4554(14) 0.1653(12) 0.1925(11) 0.039(9) Uij ? . C
C31 0.2272(11) 0.2783(10) 0.2058(9) 0.031(7) Uij ? . C
C32 0.1225(12) 0.1528(10) 0.1764(10) 0.035(8) Uij ? . C
C33 -0.0218(17) 0.1035(14) 0.1003(14) 0.055(12) Uij ? . C
C34 -0.0596(15) 0.1759(15) 0.0533(13) 0.058(11) Uij ? . C
C35 0.0423(16) 0.2959(13) 0.0793(12) 0.054(10) Uij ? . C
C36 0.4648(13) 0.0593(12) 0.1723(11) 0.040(8) Uij ? . C
C41 0.7229(10) 0.7357(9) 0.4283(9) 0.024(7) Uij ? . C
C42 0.7164(13) 0.7422(11) 0.3274(11) 0.036(9) Uij ? . C
C43 0.7257(15) 0.8487(14) 0.3098(14) 0.054(11) Uij ? . C
C44 0.7430(15) 0.9393(12) 0.3893(14) 0.053(11) Uij ? . C
C45 0.7524(16) 0.9357(12) 0.4944(14) 0.052(10) Uij ? . C
C46 0.7457(13) 0.8348(10) 0.5152(10) 0.033(8) Uij ? . C
C51 0.8981(10) 0.6541(9) 0.5591(9) 0.022(6) Uij ? . C
C52 1.0044(12) 0.7763(10) 0.6205(9) 0.031(7) Uij ? . C
C53 1.1447(13) 0.8107(11) 0.6924(11) 0.037(8) Uij ? . C
C54 1.1767(12) 0.7211(12) 0.7070(10) 0.034(8) Uij ? . C
C55 1.0723(12) 0.5998(11) 0.6466(10) 0.033(8) Uij ? . C
C56 0.9327(11) 0.5649(10) 0.5732(9) 0.028(7) Uij ? . C
C61 0.8114(12) 0.7191(11) 0.7941(9) 0.034(8) Uij ? . C
C62 0.8907(14) 0.8404(13) 0.8359(11) 0.042(9) Uij ? . C
C63 1.0356(14) 0.8981(13) 0.9062(11) 0.053(9) Uij ? . C
C64 1.1019(15) 0.8325(16) 0.9348(12) 0.056(12) Uij ? . C
C65 1.0231(16) 0.7131(16) 0.8933(11) 0.054(12) Uij ? . C
C66 0.8765(14) 0.6514(13) 0.8241(10) 0.043(10) Uij ? . C
C71 0.5741(11) 0.7562(10) 0.7430(9) 0.027(7) Uij ? . C
C72 0.5461(12) 0.8120(10) 0.6693(9) 0.030(7) Uij ? . C
C73 0.5345(13) 0.9161(11) 0.7033(11) 0.037(8) Uij ? . C
C74 0.5514(13) 0.9617(11) 0.8102(12) 0.040(8) Uij ? . C
C75 0.5744(14) 0.9038(11) 0.8862(11) 0.041(9) Uij ? . C
C76 0.5880(12) 0.8034(10) 0.8523(10) 0.032(8) Uij ? . C
C81 0.1334(12) 0.3391(10) 0.4872(10) 0.032(7) Uij ? . C
C82 0.0414(14) 0.3045(11) 0.5403(13) 0.044(10) Uij ? . C
C83 -0.1007(16) 0.2723(13) 0.4884(14) 0.049(11) Uij ? . C
C84 -0.1579(13) 0.2723(11) 0.3803(15) 0.053(10) Uij ? . C
C85 -0.0717(13) 0.3084(12) 0.3255(14) 0.050(10) Uij ? . C
C86 0.0745(12) 0.3392(10) 0.3777(10) 0.035(8) Uij ? . C
C91 0.2872(12) 0.2243(9) 0.5459(9) 0.027(7) Uij ? . C
C92 0.3850(13) 0.2141(11) 0.6313(10) 0.035(9) Uij ? . C
C93 0.3605(15) 0.0965(12) 0.6235(11) 0.040(9) Uij ? . C
C94 0.2463(16) -0.0025(11) 0.5354(12) 0.043(10) Uij ? . C
C95 0.1494(14) 0.0066(10) 0.4533(12) 0.041(9) Uij ? . C
C96 0.1654(13) 0.1184(11) 0.4571(11) 0.037(8) Uij ? . C
P5 0.3582(4) 0.6204(4) 0.0060(3) 0.050(3) Uij ? . P
F11 0.3046(15) 0.6304(14) -0.1116(11) 0.078(5) Uij ? . F
F12 0.2929(15) 0.4785(14) -0.0826(11) 0.078(5) Uij ? . F
F13 0.4010(15) 0.5803(14) 0.1080(11) 0.078(5) Uij ? . F
F14 0.4020(15) 0.7360(14) 0.0916(11) 0.078(5) Uij ? . F
F15 0.1983(15) 0.5640(14) -0.0014(11) 0.078(5) Uij ? . F
F16 0.5053(15) 0.6567(14) 0.0097(11) 0.078(5) Uij ? . F
F11a 0.376(5) 0.769(5) -0.005(4) 0.078(5) Uij ? . F
F12a 0.386(5) 0.544(5) 0.049(4) 0.078(5) Uij ? . F
F13a 0.332(5) 0.579(5) -0.103(4) 0.078(5) Uij ? . F
F14a 0.205(5) 0.594(5) 0.008(4) 0.078(5) Uij ? . F
F15a 0.422(5) 0.705(5) 0.145(4) 0.078(5) Uij ? . F
F16a 0.539(5) 0.712(5) 0.040(4) 0.078(5) Uij ? . F
P6 0.6933(4) 0.3690(4) 0.0098(3) 0.054(3) Uij ? . P
F21 0.690(3) 0.4809(21) 0.0896(21) 0.112(8) Uij ? . F
F22 0.565(3) 0.3402(20) -0.0817(21) 0.112(8) Uij ? . F
F23 0.727(3) 0.2785(20) -0.0586(21) 0.112(8) Uij ? . F
F24 0.856(3) 0.4364(20) 0.1140(21) 0.112(8) Uij ? . F
F25 0.664(3) 0.3027(21) 0.0821(21) 0.112(8) Uij ? . F
F26 0.788(3) 0.4816(20) -0.0340(21) 0.112(8) Uij ? . F
F21a 0.537(5) 0.268(4) -0.004(4) 0.112(8) Uij ? . F
F22a 0.855(5) 0.460(4) 0.051(4) 0.112(8) Uij ? . F
F23a 0.763(5) 0.381(4) 0.147(4) 0.112(8) Uij ? . F
F24a 0.629(5) 0.468(4) 0.050(4) 0.112(8) Uij ? . F
F25a 0.671(5) 0.402(4) -0.099(4) 0.112(8) Uij ? . F
F26a 0.727(5) 0.269(4) -0.026(4) 0.112(8) Uij ? . F
C101 0.9087(21) 0.3705(18) 0.7938(16) 0.076(16) Uij ? . C
C102 0.7801(22) 0.2464(18) 0.7127(18) 0.073(17) Uij ? . C
N103 0.6808(20) 0.1552(15) 0.6346(17) 0.092(15) Uij ? . N
H3a -0.037 0.775 0.144 0.0520 Uiso ? . H
H3b 0.127 0.817 0.179 0.0520 Uiso ? . H
H3c 0.006 0.680 0.104 0.0520 Uiso ? . H
H4a 0.496 0.490 0.232 0.0372 Uiso ? . H
H4b 0.506 0.377 0.175 0.0372 Uiso ? . H
H5a 0.709 0.440 0.346 0.0302 Uiso ? . H
H5b 0.740 0.542 0.298 0.0302 Uiso ? . H
H6a 0.565 0.582 0.850 0.0423 Uiso ? . H
H6b 0.574 0.480 0.772 0.0423 Uiso ? . H
H7a 0.337 0.405 0.741 0.0487 Uiso ? . H
H7b 0.339 0.514 0.712 0.0487 Uiso ? . H
H12 0.402 0.653 0.288 0.0387 Uiso ? . H
H13 0.248 0.724 0.209 0.0453 Uiso ? . H
H15 0.076 0.669 0.432 0.0400 Uiso ? . H
H16 0.222 0.595 0.511 0.0414 Uiso ? . H
H22 0.429 0.185 0.432 0.0419 Uiso ? . H
H23 0.443 0.008 0.395 0.0493 Uiso ? . H
H24 0.472 -0.067 0.235 0.0458 Uiso ? . H
H25 0.257 0.428 0.174 0.0420 Uiso ? . H
H26 0.458 0.208 0.142 0.0489 Uiso ? . H
H32 0.153 0.104 0.208 0.0390 Uiso ? . H
H33 -0.095 0.023 0.085 0.0665 Uiso ? . H
H34 -0.158 0.145 0.002 0.0593 Uiso ? . H
H35 0.015 0.343 0.042 0.0561 Uiso ? . H
H36 0.473 0.028 0.105 0.0473 Uiso ? . H
H42 0.702 0.675 0.268 0.0502 Uiso ? . H
H43 0.725 0.854 0.239 0.0658 Uiso ? . H
H44 0.747 1.009 0.376 0.0636 Uiso ? . H
H45 0.762 0.999 0.553 0.0588 Uiso ? . H
H46 0.754 0.832 0.588 0.0486 Uiso ? . H
H52 0.983 0.838 0.612 0.0379 Uiso ? . H
H53 1.218 0.895 0.732 0.0444 Uiso ? . H
H54 1.273 0.746 0.757 0.0444 Uiso ? . H
H55 1.095 0.539 0.656 0.0445 Uiso ? . H
H56 0.860 0.480 0.532 0.0380 Uiso ? . H
H62 0.849 0.888 0.816 0.0510 Uiso ? . H
H63 1.090 0.985 0.944 0.0467 Uiso ? . H
H64 1.205 0.877 0.978 0.0615 Uiso ? . H
H65 1.067 0.667 0.914 0.0674 Uiso ? . H
H66 0.819 0.565 0.798 0.0543 Uiso ? . H
H72 0.540 0.783 0.595 0.0403 Uiso ? . H
H73 0.516 0.954 0.652 0.0430 Uiso ? . H
H74 0.545 1.032 0.835 0.0478 Uiso ? . H
H75 0.583 0.936 0.962 0.0501 Uiso ? . H
H76 0.603 0.764 0.903 0.0383 Uiso ? . H
H82 0.080 0.303 0.614 0.0555 Uiso ? . H
H83 -0.163 0.250 0.524 0.0656 Uiso ? . H
H84 -0.259 0.244 0.342 0.0597 Uiso ? . H
H85 -0.109 0.312 0.253 0.0570 Uiso ? . H
H86 0.133 0.361 0.338 0.0415 Uiso ? . H
H92 0.465 0.286 0.695 0.0439 Uiso ? . H
H93 0.428 0.089 0.681 0.0549 Uiso ? . H
H94 0.231 -0.082 0.528 0.0584 Uiso ? . H
H95 0.067 -0.066 0.391 0.0487 Uiso ? . H
H96 0.096 0.124 0.400 0.0463 Uiso ? . H
H101a 0.938 0.374 0.871 0.0831 Uiso ? . H
H101b 0.987 0.386 0.773 0.0831 Uiso ? . H
H101c 0.882 0.430 0.789 0.0831 Uiso ? . H

loop_
_atom_type_symbol
_atom_type_description
_atom_type_scat_dispersion_real
_atom_type_scat_dispersion_imag
_atom_type_scat_source
Re ? -1.598 7.232 'International Tables Vol. IV Table 2.2B'
P ? 0.090 0.095 'International Tables Vol. IV Table 2.2B'
Cl ? 0.132 0.159 'International Tables Vol. IV Table 2.2B'
C ? 0.002 0.002 'International Tables Vol. IV Table 2.2B'
H ? 0.000 0.000 'International Tables Vol. IV Table 2.2B'
N ? 0.004 0.003 'International Tables Vol. IV Table 2.2B'
O ? 0.008 0.006 'International Tables Vol. IV Table 2.2B'
P ? 0.090 0.095 'International Tables Vol. IV Table 2.2B'
F ? 0.014 0.010 'International Tables Vol. IV Table 2.2B'

loop_
_geom_angle_atom_site_label_1
_geom_angle_atom_site_label_2
_geom_angle_atom_site_label_3
_geom_angle
_geom_angle_site_symmetry_1
_geom_angle_site_symmetry_2
_geom_angle_site_symmetry_3
_geom_angle_publ_flag
P(1) Re(1) P(2) 80.61(9) ? ? ? ?
P(1) Re(1) P(3) 168.23(8) ? ? ? ?
P(1) Re(1) P(4) 98.16(9) ? ? ? ?
P(1) Re(1) Cl(1) 86.97(9) ? ? ? ?
P(1) Re(1) N(1) 94.2(3) ? ? ? ?
P(2) Re(1) P(3) 96.94(9) ? ? ? ?
P(2) Re(1) P(4) 167.25(8) ? ? ? ?
P(2) Re(1) Cl(1) 83.42(9) ? ? ? ?
P(2) Re(1) N(1) 98.2(3) ? ? ? ?
P(3) Re(1) P(4) 81.67(9) ? ? ? ?
P(3) Re(1) Cl(1) 81.30(9) ? ? ? ?
P(3) Re(1) N(1) 97.6(3) ? ? ? ?
P(4) Re(1) Cl(1) 83.84(9) ? ? ? ?
P(4) Re(1) N(1) 94.6(3) ? ? ? ?
Cl(1) Re(1) N(1) 178.1(3) ? ? ? ?
Re(1) P(1) C(4) 102.8(3) ? ? ? ?
Re(1) P(1) C(21) 123.3(3) ? ? ? ?
Re(1) P(1) C(31) 115.7(4) ? ? ? ?
C(4) P(1) C(21) 103.8(5) ? ? ? ?
C(4) P(1) C(31) 105.0(5) ? ? ? ?
C(21) P(1) C(31) 104.2(5) ? ? ? ?
Re(1) P(2) C(5) 106.7(3) ? ? ? ?
Re(1) P(2) C(41) 111.8(3) ? ? ? ?
Re(1) P(2) C(51) 123.1(3) ? ? ? ?
C(5) P(2) C(41) 104.2(5) ? ? ? ?
C(5) P(2) C(51) 102.9(5) ? ? ? ?
C(41) P(2) C(51) 106.2(5) ? ? ? ?
Re(1) P(3) C(6) 103.8(4) ? ? ? ?
Re(1) P(3) C(61) 121.8(4) ? ? ? ?
Re(1) P(3) C(71) 118.6(3) ? ? ? ?
C(6) P(3) C(61) 104.5(5) ? ? ? ?
C(6) P(3) C(71) 104.7(5) ? ? ? ?
C(61) P(3) C(71) 101.5(5) ? ? ? ?
Re(1) P(4) C(7) 106.3(4) ? ? ? ?
Re(1) P(4) C(81) 119.6(4) ? ? ? ?
Re(1) P(4) C(91) 118.7(3) ? ? ? ?
C(7) P(4) C(81) 103.7(6) ? ? ? ?
C(7) P(4) C(91) 105.4(5) ? ? ? ?
C(81) P(4) C(91) 101.5(5) ? ? ? ?
Re(1) N(1) C(11) 175.7(8) ? ? ? ?
C(3) O(2) C(14) 118.4(9) ? ? ? ?
P(1) C(4) C(5) 108.2(7) ? ? ? ?
P(2) C(5) C(4) 109.3(7) ? ? ? ?
P(3) C(6) C(7) 110.2(8) ? ? ? ?
P(4) C(7) C(6) 111.8(8) ? ? ? ?
N(1) C(11) C(12) 120.1(9) ? ? ? ?
N(1) C(11) C(16) 120.3(9) ? ? ? ?
C(12) C(11) C(16) 119.6(10) ? ? ? ?
C(11) C(12) C(13) 120.1(10) ? ? ? ?
C(12) C(13) C(14) 119.4(10) ? ? ? ?
O(2) C(14) C(13) 123.6(10) ? ? ? ?
O(2) C(14) C(15) 115.6(9) ? ? ? ?
C(13) C(14) C(15) 120.7(9) ? ? ? ?
C(14) C(15) C(16) 121.1(10) ? ? ? ?
C(11) C(16) C(15) 118.8(10) ? ? ? ?
P(1) C(21) C(22) 122.9(8) ? ? ? ?
P(1) C(21) C(26) 119.1(9) ? ? ? ?
C(22) C(21) C(26) 118.0(10) ? ? ? ?
C(21) C(22) C(23) 121.2(11) ? ? ? ?
C(22) C(23) C(24) 120.1(12) ? ? ? ?
C(23) C(24) C(36) 119.9(11) ? ? ? ?
C(31) C(25) C(35) 120.3(11) ? ? ? ?
C(21) C(26) C(36) 120.3(12) ? ? ? ?
P(1) C(31) C(25) 120.8(9) ? ? ? ?
P(1) C(31) C(32) 119.2(9) ? ? ? ?
C(25) C(31) C(32) 120.0(10) ? ? ? ?
C(31) C(32) C(33) 119.5(11) ? ? ? ?
C(32) C(33) C(34) 118.6(13) ? ? ? ?
C(33) C(34) C(35) 121.7(12) ? ? ? ?
C(25) C(35) C(34) 119.7(12) ? ? ? ?
C(24) C(36) C(26) 120.5(11) ? ? ? ?
P(2) C(41) C(42) 122.4(9) ? ? ? ?
P(2) C(41) C(46) 117.5(8) ? ? ? ?
C(42) C(41) C(46) 120.1(10) ? ? ? ?
C(41) C(42) C(43) 118.1(12) ? ? ? ?
C(42) C(43) C(44) 121.7(14) ? ? ? ?
C(43) C(44) C(45) 121.3(12) ? ? ? ?
C(44) C(45) C(46) 118.8(12) ? ? ? ?
C(41) C(46) C(45) 119.9(11) ? ? ? ?
P(2) C(51) C(52) 122.4(8) ? ? ? ?
P(2) C(51) C(56) 118.6(8) ? ? ? ?
C(52) C(51) C(56) 119.1(9) ? ? ? ?
C(51) C(52) C(53) 120.8(10) ? ? ? ?
C(52) C(53) C(54) 119.5(11) ? ? ? ?
C(53) C(54) C(55) 120.2(10) ? ? ? ?
C(54) C(55) C(56) 120.5(10) ? ? ? ?
C(51) C(56) C(55) 119.9(10) ? ? ? ?
P(3) C(61) C(62) 121.2(10) ? ? ? ?
P(3) C(61) C(66) 118.6(9) ? ? ? ?
C(62) C(61) C(66) 120.0(11) ? ? ? ?
C(61) C(62) C(63) 119.3(13) ? ? ? ?
C(62) C(63) C(64) 121.3(14) ? ? ? ?
C(63) C(64) C(65) 119.0(12) ? ? ? ?
C(64) C(65) C(66) 121.6(14) ? ? ? ?
C(61) C(66) C(65) 118.7(13) ? ? ? ?
P(3) C(71) C(72) 121.1(8) ? ? ? ?
P(3) C(71) C(76) 120.1(8) ? ? ? ?
C(72) C(71) C(76) 118.3(10) ? ? ? ?
C(71) C(72) C(73) 121.8(11) ? ? ? ?
C(72) C(73) C(74) 118.8(11) ? ? ? ?
C(73) C(74) C(75) 120.7(11) ? ? ? ?
C(74) C(75) C(76) 119.6(11) ? ? ? ?
C(71) C(76) C(75) 120.6(11) ? ? ? ?
P(4) C(81) C(82) 120.1(10) ? ? ? ?
P(4) C(81) C(86) 122.0(9) ? ? ? ?
C(82) C(81) C(86) 117.8(11) ? ? ? ?
C(81) C(82) C(83) 121.7(14) ? ? ? ?
C(82) C(83) C(84) 120.1(13) ? ? ? ?
C(83) C(84) C(85) 120.7(12) ? ? ? ?
C(84) C(85) C(86) 119.4(14) ? ? ? ?
C(81) C(86) C(85) 120.2(12) ? ? ? ?
P(4) C(91) C(92) 120.1(8) ? ? ? ?
P(4) C(91) C(96) 120.8(9) ? ? ? ?
C(92) C(91) C(96) 119.1(10) ? ? ? ?
C(91) C(92) C(93) 119.3(11) ? ? ? ?
C(92) C(93) C(94) 120.1(11) ? ? ? ?
C(93) C(94) C(95) 120.9(11) ? ? ? ?
C(94) C(95) C(96) 121.8(11) ? ? ? ?
C(91) C(96) C(95) 118.7(11) ? ? ? ?
F(11) P(5) F(12) 79.5(8) ? ? ? ?
F(11) P(5) F(13) 167.1(7) ? ? ? ?
F(11) P(5) F(14) 105.8(9) ? ? ? ?
F(11) P(5) F(15) 91.4(8) ? ? ? ?
F(11) P(5) F(16) 90.8(8) ? ? ? ?
F(11) P(5) F(11a) 58.2(14) ? ? ? ?
F(11) P(5) F(12a) 139.0(17) ? ? ? ?
F(11) P(5) F(13a) 33.6(24) ? ? ? ?
F(11) P(5) F(14a) 89.5(21) ? ? ? ?
F(11) P(5) F(15a) 138.4(21) ? ? ? ?
F(11) P(5) F(16a) 93.3(20) ? ? ? ?
F(12) P(5) F(13) 87.6(8) ? ? ? ?
F(12) P(5) F(14) 171.4(9) ? ? ? ?
F(12) P(5) F(15) 83.3(7) ? ? ? ?
F(12) P(5) F(16) 89.9(7) ? ? ? ?
F(12) P(5) F(11a) 137.7(15) ? ? ? ?
F(12) P(5) F(12a) 60.8(18) ? ? ? ?
F(12) P(5) F(13a) 50(3) ? ? ? ?
F(12) P(5) F(14a) 94.9(16) ? ? ? ?
F(12) P(5) F(15a) 141.4(22) ? ? ? ?
F(12) P(5) F(16a) 110.7(13) ? ? ? ?
F(13) P(5) F(14) 87.0(8) ? ? ? ?
F(13) P(5) F(15) 87.7(8) ? ? ? ?
F(13) P(5) F(16) 88.5(8) ? ? ? ?
F(13) P(5) F(11a) 134.7(14) ? ? ? ?
F(13) P(5) F(12a) 28.4(16) ? ? ? ?
F(13) P(5) F(13a) 134(3) ? ? ? ?
F(13) P(5) F(14a) 92.2(22) ? ? ? ?
F(13) P(5) F(15a) 54.4(21) ? ? ? ?
F(13) P(5) F(16a) 90.7(21) ? ? ? ?
F(14) P(5) F(15) 89.7(7) ? ? ? ?
F(14) P(5) F(16) 96.7(8) ? ? ? ?
F(14) P(5) F(11a) 48.0(15) ? ? ? ?
F(14) P(5) F(12a) 114.8(18) ? ? ? ?
F(14) P(5) F(13a) 136(3) ? ? ? ?
F(14) P(5) F(14a) 78.5(16) ? ? ? ?
F(14) P(5) F(15a) 32.6(22) ? ? ? ?
F(14) P(5) F(16a) 76.2(13) ? ? ? ?
F(15) P(5) F(16) 172.4(9) ? ? ? ?
F(15) P(5) F(11a) 96.2(15) ? ? ? ?
F(15) P(5) F(12a) 93.7(22) ? ? ? ?
F(15) P(5) F(13a) 102.5(22) ? ? ? ?
F(15) P(5) F(14a) 12.3(19) ? ? ? ?
F(15) P(5) F(15a) 87.9(17) ? ? ? ?
F(15) P(5) F(16a) 165.9(13) ? ? ? ?
F(16) P(5) F(11a) 91.2(15) ? ? ? ?
F(16) P(5) F(12a) 79.9(21) ? ? ? ?
F(16) P(5) F(13a) 75.6(21) ? ? ? ?
F(16) P(5) F(14a) 175.1(18) ? ? ? ?
F(16) P(5) F(15a) 95.3(16) ? ? ? ?
F(16) P(5) F(16a) 20.8(14) ? ? ? ?
F(11a) P(5) F(12a) 160.0(24) ? ? ? ?
F(11a) P(5) F(13a) 88(3) ? ? ? ?
F(11a) P(5) F(14a) 84(3) ? ? ? ?
F(11a) P(5) F(15a) 80.6(25) ? ? ? ?
F(11a) P(5) F(16a) 75.1(24) ? ? ? ?
F(12a) P(5) F(13a) 106(3) ? ? ? ?
F(12a) P(5) F(14a) 102(3) ? ? ? ?
F(12a) P(5) F(15a) 82(3) ? ? ? ?
F(12a) P(5) F(16a) 91(3) ? ? ? ?
F(13a) P(5) F(14a) 107(3) ? ? ? ?
F(13a) P(5) F(15a) 165(3) ? ? ? ?
F(13a) P(5) F(16a) 88(3) ? ? ? ?
F(14a) P(5) F(15a) 81.2(21) ? ? ? ?
F(14a) P(5) F(16a) 154.3(21) ? ? ? ?
F(15a) P(5) F(16a) 79.8(21) ? ? ? ?
P(5) F(11) F(12) 52.7(7) ? ? ? ?
P(5) F(11) F(16) 43.8(6) ? ? ? ?
P(5) F(11) F(11a) 71.3(21) ? ? ? ?
P(5) F(11) F(13a) 58(3) ? ? ? ?
F(12) F(11) F(16) 63.9(8) ? ? ? ?
F(12) F(11) F(11a) 124.0(23) ? ? ? ?
F(12) F(11) F(13a) 23(4) ? ? ? ?
F(16) F(11) F(11a) 77.2(19) ? ? ? ?
F(16) F(11) F(13a) 48(3) ? ? ? ?
F(11a) F(11) F(13a) 123(4) ? ? ? ?
P(5) F(12) F(11) 47.8(6) ? ? ? ?
P(5) F(12) F(15) 47.1(5) ? ? ? ?
P(5) F(12) F(12a) 49.7(22) ? ? ? ?
P(5) F(12) F(13a) 50.9(18) ? ? ? ?
F(11) F(12) F(15) 64.4(7) ? ? ? ?
F(11) F(12) F(12a) 96.9(23) ? ? ? ?
F(11) F(12) F(13a) 15.1(19) ? ? ? ?
F(15) F(12) F(12a) 68.7(16) ? ? ? ?
F(15) F(12) F(13a) 77.6(17) ? ? ? ?
F(12a) F(12) F(13a) 95(3) ? ? ? ?
P(5) F(13) F(14) 44.2(6) ? ? ? ?
P(5) F(13) F(16) 44.5(6) ? ? ? ?
P(5) F(13) F(12a) 59(5) ? ? ? ?
P(5) F(13) F(15a) 66.6(21) ? ? ? ?
F(14) F(13) F(16) 63.1(7) ? ? ? ?
F(14) F(13) F(12a) 103(5) ? ? ? ?
F(14) F(13) F(15a) 22.4(21) ? ? ? ?
F(16) F(13) F(12a) 56(5) ? ? ? ?
F(16) F(13) F(15a) 78.6(21) ? ? ? ?
F(12a) F(13) F(15a) 125(6) ? ? ? ?
P(5) F(14) F(13) 48.7(6) ? ? ? ?
P(5) F(14) F(15) 47.9(5) ? ? ? ?
P(5) F(14) F(11a) 82.6(18) ? ? ? ?
P(5) F(14) F(14a) 54.5(11) ? ? ? ?
P(5) F(14) F(15a) 87(3) ? ? ? ?
P(5) F(14) F(16a) 58.1(15) ? ? ? ?
F(13) F(14) F(15) 62.3(7) ? ? ? ?
F(13) F(14) F(11a) 131.0(18) ? ? ? ?
F(13) F(14) F(14a) 69.4(18) ? ? ? ?
F(13) F(14) F(15a) 38(3) ? ? ? ?
F(13) F(14) F(16a) 70.5(19) ? ? ? ?
F(15) F(14) F(11a) 91.3(22) ? ? ? ?
F(15) F(14) F(14a) 7.8(14) ? ? ? ?
F(15) F(14) F(15a) 85(3) ? ? ? ?
F(15) F(14) F(16a) 105.9(15) ? ? ? ?
F(11a) F(14) F(14a) 88(3) ? ? ? ?
F(11a) F(14) F(15a) 168(3) ? ? ? ?
F(11a) F(14) F(16a) 79.6(25) ? ? ? ?
F(14a) F(14) F(15a) 89(4) ? ? ? ?
F(14a) F(14) F(16a) 112.5(18) ? ? ? ?
F(15a) F(14) F(16a) 90(3) ? ? ? ?
P(5) F(15) F(12) 49.6(5) ? ? ? ?
P(5) F(15) F(14) 42.4(5) ? ? ? ?
P(5) F(15) F(12a) 38.7(17) ? ? ? ?
P(5) F(15) F(14a) 87(8) ? ? ? ?
F(12) F(15) F(14) 91.9(7) ? ? ? ?
F(12) F(15) F(12a) 42.0(11) ? ? ? ?
F(12) F(15) F(14a) 133(8) ? ? ? ?
F(14) F(15) F(12a) 66.5(15) ? ? ? ?
F(14) F(15) F(14a) 49(8) ? ? ? ?
F(12a) F(15) F(14a) 116(8) ? ? ? ?
P(5) F(16) F(11) 45.4(6) ? ? ? ?
P(5) F(16) F(13) 46.9(6) ? ? ? ?
P(5) F(16) F(12a) 46.4(17) ? ? ? ?
P(5) F(16) F(13a) 47.3(14) ? ? ? ?
P(5) F(16) F(16a) 100(4) ? ? ? ?
F(11) F(16) F(13) 91.6(8) ? ? ? ?
F(11) F(16) F(12a) 84.9(18) ? ? ? ?
F(11) F(16) F(13a) 21.9(18) ? ? ? ?
F(11) F(16) F(16a) 102(5) ? ? ? ?
F(13) F(16) F(12a) 19.8(12) ? ? ? ?
F(13) F(16) F(13a) 86.0(20) ? ? ? ?
F(13) F(16) F(16a) 101(5) ? ? ? ?
F(12a) F(16) F(13a) 73(3) ? ? ? ?
F(12a) F(16) F(16a) 120(5) ? ? ? ?
F(13a) F(16) F(16a) 123(5) ? ? ? ?
P(5) F(11a) F(11) 50.5(16) ? ? ? ?
P(5) F(11a) F(14) 49.4(20) ? ? ? ?
F(11) F(11a) F(14) 99(3) ? ? ? ?
P(5) F(12a) F(12) 69(3) ? ? ? ?
P(5) F(12a) F(13) 91(5) ? ? ? ?
P(5) F(12a) F(15) 47.6(16) ? ? ? ?
P(5) F(12a) F(16) 53.6(22) ? ? ? ?
P(5) F(12a) F(13a) 36.4(17) ? ? ? ?
P(5) F(12a) F(15a) 55.8(23) ? ? ? ?
F(12) F(12a) F(13) 151(5) ? ? ? ?
F(12) F(12a) F(15) 69.3(20) ? ? ? ?
F(12) F(12a) F(16) 82(3) ? ? ? ?
F(12) F(12a) F(13a) 37.8(20) ? ? ? ?
F(12) F(12a) F(15a) 124(4) ? ? ? ?
F(13) F(12a) F(15) 82(4) ? ? ? ?
F(13) F(12a) F(16) 103(5) ? ? ? ?
F(13) F(12a) F(13a) 128(6) ? ? ? ?
F(13) F(12a) F(15a) 37(4) ? ? ? ?
F(15) F(12a) F(16) 101(3) ? ? ? ?
F(15) F(12a) F(13a) 64.2(20) ? ? ? ?
F(15) F(12a) F(15a) 66.0(20) ? ? ? ?
F(16) F(12a) F(13a) 51.2(21) ? ? ? ?
F(16) F(12a) F(15a) 75(3) ? ? ? ?
F(13a) F(12a) F(15a) 91(3) ? ? ? ?
P(5) F(13a) F(11) 88(3) ? ? ? ?
P(5) F(13a) F(12) 78(3) ? ? ? ?
P(5) F(13a) F(16) 57.0(19) ? ? ? ?
P(5) F(13a) F(12a) 37.6(20) ? ? ? ?
P(5) F(13a) F(16a) 53.5(21) ? ? ? ?
F(11) F(13a) F(12) 141(5) ? ? ? ?
F(11) F(13a) F(16) 109(4) ? ? ? ?
F(11) F(13a) F(12a) 125(3) ? ? ? ?
F(11) F(13a) F(16a) 95(4) ? ? ? ?
F(12) F(13a) F(16) 93(3) ? ? ? ?
F(12) F(13a) F(12a) 46.3(23) ? ? ? ?
F(12) F(13a) F(16a) 104(4) ? ? ? ?
F(16) F(13a) F(12a) 55.6(22) ? ? ? ?
F(16) F(13a) F(16a) 13.9(16) ? ? ? ?
F(12a) F(13a) F(16a) 62(3) ? ? ? ?
P(5) F(14a) F(14) 46.9(14) ? ? ? ?
P(5) F(14a) F(15) 80(7) ? ? ? ?
P(5) F(14a) F(15a) 50.5(17) ? ? ? ?
F(14) F(14a) F(15) 122(9) ? ? ? ?
F(14) F(14a) F(15a) 24.9(19) ? ? ? ?
F(15) F(14a) F(15a) 107(9) ? ? ? ?
P(5) F(15a) F(13) 59.0(15) ? ? ? ?
P(5) F(15a) F(14) 60.0(23) ? ? ? ?
P(5) F(15a) F(12a) 41.8(19) ? ? ? ?
P(5) F(15a) F(14a) 48.2(16) ? ? ? ?
P(5) F(15a) F(16a) 51.0(17) ? ? ? ?
F(13) F(15a) F(14) 118(3) ? ? ? ?
F(13) F(15a) F(12a) 17.6(19) ? ? ? ?
F(13) F(15a) F(14a) 76.0(24) ? ? ? ?
F(13) F(15a) F(16a) 76.8(21) ? ? ? ?
F(14) F(15a) F(12a) 101(3) ? ? ? ?
F(14) F(15a) F(14a) 65(3) ? ? ? ?
F(14) F(15a) F(16a) 64(3) ? ? ? ?
F(12a) F(15a) F(14a) 68.1(23) ? ? ? ?
F(12a) F(15a) F(16a) 63.7(23) ? ? ? ?
F(14a) F(15a) F(16a) 97.7(24) ? ? ? ?
P(5) F(16a) F(14) 45.8(11) ? ? ? ?
P(5) F(16a) F(16) 59(4) ? ? ? ?
P(5) F(16a) F(13a) 37.9(16) ? ? ? ?
P(5) F(16a) F(15a) 49.2(17) ? ? ? ?
F(14) F(16a) F(16) 104(5) ? ? ? ?
F(14) F(16a) F(13a) 77.3(20) ? ? ? ?
F(14) F(16a) F(15a) 24.5(17) ? ? ? ?
F(16) F(16a) F(13a) 42(4) ? ? ? ?
F(16) F(16a) F(15a) 98(5) ? ? ? ?
F(13a) F(16a) F(15a) 86.9(24) ? ? ? ?
F(21) P(6) F(22) 90.0(16) ? ? ? ?
F(21) P(6) F(23) 169.3(11) ? ? ? ?
F(21) P(6) F(24) 81.6(15) ? ? ? ?
F(21) P(6) F(25) 90.9(14) ? ? ? ?
F(21) P(6) F(26) 82.7(11) ? ? ? ?
F(21) P(6) F(21a) 92.0(19) ? ? ? ?
F(21) P(6) F(22a) 86.6(21) ? ? ? ?
F(21) P(6) F(23a) 72.8(21) ? ? ? ?
F(21) P(6) F(24a) 21.4(17) ? ? ? ?
F(21) P(6) F(25a) 97.0(21) ? ? ? ?
F(21) P(6) F(26a) 161.2(20) ? ? ? ?
F(22) P(6) F(23) 97.6(16) ? ? ? ?
F(22) P(6) F(24) 165.4(12) ? ? ? ?
F(22) P(6) F(25) 112.5(13) ? ? ? ?
F(22) P(6) F(26) 87.2(11) ? ? ? ?
F(22) P(6) F(21a) 60.9(18) ? ? ? ?
F(22) P(6) F(22a) 133.6(18) ? ? ? ?
F(22) P(6) F(23a) 143.2(17) ? ? ? ?
F(22) P(6) F(24a) 68.6(18) ? ? ? ?
F(22) P(6) F(25a) 49.4(17) ? ? ? ?
F(22) P(6) F(26a) 107.5(20) ? ? ? ?
F(23) P(6) F(24) 89.4(14) ? ? ? ?
F(23) P(6) F(25) 93.2(15) ? ? ? ?
F(23) P(6) F(26) 90.1(12) ? ? ? ?
F(23) P(6) F(21a) 98.3(20) ? ? ? ?
F(23) P(6) F(22a) 82.7(21) ? ? ? ?
F(23) P(6) F(23a) 104.7(21) ? ? ? ?
F(23) P(6) F(24a) 164.8(17) ? ? ? ?
F(23) P(6) F(25a) 82.4(22) ? ? ? ?
F(23) P(6) F(26a) 17.4(16) ? ? ? ?
F(24) P(6) F(25) 79.6(12) ? ? ? ?
F(24) P(6) F(26) 80.0(11) ? ? ? ?
F(24) P(6) F(21a) 130.9(17) ? ? ? ?
F(24) P(6) F(22a) 34.6(17) ? ? ? ?
F(24) P(6) F(23a) 44.6(14) ? ? ? ?
F(24) P(6) F(24a) 102.7(18) ? ? ? ?
F(24) P(6) F(25a) 119.7(15) ? ? ? ?
F(24) P(6) F(26a) 82.6(19) ? ? ? ?
F(25) P(6) F(26) 159.4(13) ? ? ? ?
F(25) P(6) F(21a) 51.7(20) ? ? ? ?
F(25) P(6) F(22a) 113.8(19) ? ? ? ?
F(25) P(6) F(23a) 38.4(14) ? ? ? ?
F(25) P(6) F(24a) 98.0(17) ? ? ? ?
F(25) P(6) F(25a) 159.9(16) ? ? ? ?
F(25) P(6) F(26a) 76.2(18) ? ? ? ?
F(26) P(6) F(21a) 147.7(20) ? ? ? ?
F(26) P(6) F(22a) 46.4(19) ? ? ? ?
F(26) P(6) F(23a) 121.2(13) ? ? ? ?
F(26) P(6) F(24a) 83.1(14) ? ? ? ?
F(26) P(6) F(25a) 40.7(15) ? ? ? ?
F(26) P(6) F(26a) 104.5(15) ? ? ? ?
F(21a) P(6) F(22a) 165.4(23) ? ? ? ?
F(21a) P(6) F(23a) 86.9(19) ? ? ? ?
F(21a) P(6) F(24a) 80.9(22) ? ? ? ?
F(21a) P(6) F(25a) 109.4(21) ? ? ? ?
F(21a) P(6) F(26a) 90.6(23) ? ? ? ?
F(22a) P(6) F(23a) 78.9(19) ? ? ? ?
F(22a) P(6) F(24a) 102.0(23) ? ? ? ?
F(22a) P(6) F(25a) 85.2(21) ? ? ? ?
F(22a) P(6) F(26a) 86.2(24) ? ? ? ?
F(23a) P(6) F(24a) 90.4(24) ? ? ? ?
F(23a) P(6) F(25a) 161.4(17) ? ? ? ?
F(23a) P(6) F(26a) 88.8(25) ? ? ? ?
F(24a) P(6) F(25a) 83.6(24) ? ? ? ?
F(24a) P(6) F(26a) 171.5(15) ? ? ? ?
F(25a) P(6) F(26a) 99.6(25) ? ? ? ?
P(6) F(21) F(22) 41.0(10) ? ? ? ?
P(6) F(21) F(24) 49.2(11) ? ? ? ?
P(6) F(21) F(22a) 44.9(12) ? ? ? ?
P(6) F(21) F(23a) 55.2(16) ? ? ? ?
P(6) F(21) F(24a) 93(5) ? ? ? ?
F(22) F(21) F(24) 89.6(15) ? ? ? ?
F(22) F(21) F(22a) 77.6(16) ? ? ? ?
F(22) F(21) F(23a) 91.2(18) ? ? ? ?
F(22) F(21) F(24a) 52(5) ? ? ? ?
F(24) F(21) F(22a) 25.4(13) ? ? ? ?
F(24) F(21) F(23a) 35.6(13) ? ? ? ?
F(24) F(21) F(24a) 141(5) ? ? ? ?
F(22a) F(21) F(23a) 59.3(18) ? ? ? ?
F(22a) F(21) F(24a) 123(5) ? ? ? ?
F(23a) F(21) F(24a) 134(5) ? ? ? ?
P(6) F(22) F(21) 49.0(12) ? ? ? ?
P(6) F(22) F(21a) 66.3(20) ? ? ? ?
P(6) F(22) F(24a) 65.4(20) ? ? ? ?
P(6) F(22) F(25a) 71(3) ? ? ? ?
F(21) F(22) F(21a) 76.4(19) ? ? ? ?
F(21) F(22) F(24a) 16.3(20) ? ? ? ?
F(21) F(22) F(25a) 84.9(23) ? ? ? ?
F(21a) F(22) F(24a) 81.5(23) ? ? ? ?
F(21a) F(22) F(25a) 136(4) ? ? ? ?
F(24a) F(22) F(25a) 91(3) ? ? ? ?
P(6) F(23) F(22a) 47.8(16) ? ? ? ?
P(6) F(23) F(25a) 48.7(14) ? ? ? ?
P(6) F(23) F(26a) 75(8) ? ? ? ?
F(22a) F(23) F(25a) 61.2(20) ? ? ? ?
F(22a) F(23) F(26a) 87(6) ? ? ? ?
F(25a) F(23) F(26a) 123(8) ? ? ? ?
P(6) F(24) F(21) 49.2(11) ? ? ? ?
P(6) F(24) F(25) 46.1(9) ? ? ? ?
P(6) F(24) F(26) 52.6(9) ? ? ? ?
P(6) F(24) F(22a) 67(3) ? ? ? ?
P(6) F(24) F(23a) 70.6(24) ? ? ? ?
P(6) F(24) F(26a) 46.5(17) ? ? ? ?
F(21) F(24) F(25) 64.6(13) ? ? ? ?
F(21) F(24) F(26) 62.6(13) ? ? ? ?
F(21) F(24) F(22a) 79(4) ? ? ? ?
F(21) F(24) F(23a) 65(3) ? ? ? ?
F(21) F(24) F(26a) 95.3(20) ? ? ? ?
F(25) F(24) F(26) 98.6(15) ? ? ? ?
F(25) F(24) F(22a) 112(3) ? ? ? ?
F(25) F(24) F(23a) 28.9(21) ? ? ? ?
F(25) F(24) F(26a) 53.7(14) ? ? ? ?
F(26) F(24) F(22a) 18(3) ? ? ? ?
F(26) F(24) F(23a) 119(3) ? ? ? ?
F(26) F(24) F(26a) 75.1(16) ? ? ? ?
F(22a) F(24) F(23a) 136(4) ? ? ? ?
F(22a) F(24) F(26a) 77(3) ? ? ? ?
F(23a) F(24) F(26a) 80.8(23) ? ? ? ?
P(6) F(25) F(24) 54.3(9) ? ? ? ?
P(6) F(25) F(21a) 71.1(18) ? ? ? ?
P(6) F(25) F(23a) 83.7(23) ? ? ? ?
P(6) F(25) F(26a) 53.9(17) ? ? ? ?
F(24) F(25) F(21a) 125.0(20) ? ? ? ?
F(24) F(25) F(23a) 35.2(22) ? ? ? ?
F(24) F(25) F(26a) 66.2(15) ? ? ? ?
F(21a) F(25) F(23a) 142(4) ? ? ? ?
F(21a) F(25) F(26a) 88(3) ? ? ? ?
F(23a) F(25) F(26a) 98(3) ? ? ? ?
P(6) F(26) F(24) 47.4(8) ? ? ? ?
P(6) F(26) F(22a) 57.9(15) ? ? ? ?
P(6) F(26) F(25a) 61.0(19) ? ? ? ?
F(24) F(26) F(22a) 12.9(20) ? ? ? ?
F(24) F(26) F(25a) 107.5(23) ? ? ? ?
F(22a) F(26) F(25a) 115(3) ? ? ? ?
P(6) F(21a) F(22) 52.9(13) ? ? ? ?
P(6) F(21a) F(25) 57.2(16) ? ? ? ?
F(22) F(21a) F(25) 110.1(23) ? ? ? ?
P(6) F(22a) F(21) 48.5(16) ? ? ? ?
P(6) F(22a) F(23) 49.5(13) ? ? ? ?
P(6) F(22a) F(24) 78.1(24) ? ? ? ?
P(6) F(22a) F(26) 75(3) ? ? ? ?
P(6) F(22a) F(23a) 54.0(16) ? ? ? ?
P(6) F(22a) F(25a) 48.1(15) ? ? ? ?
P(6) F(22a) F(26a) 46.7(18) ? ? ? ?
F(21) F(22a) F(23) 98.0(18) ? ? ? ?
F(21) F(22a) F(24) 74(4) ? ? ? ?
F(21) F(22a) F(26) 75(3) ? ? ? ?
F(21) F(22a) F(23a) 55.6(20) ? ? ? ?
F(21) F(22a) F(25a) 68.2(22) ? ? ? ?
F(21) F(22a) F(26a) 93.7(20) ? ? ? ?
F(23) F(22a) F(24) 89(3) ? ? ? ?
F(23) F(22a) F(26) 85.9(24) ? ? ? ?
F(23) F(22a) F(23a) 78.1(17) ? ? ? ?
F(23) F(22a) F(25a) 59.7(19) ? ? ? ?
F(23) F(22a) F(26a) 13.0(12) ? ? ? ?
F(24) F(22a) F(26) 148(5) ? ? ? ?
F(24) F(22a) F(23a) 24(3) ? ? ? ?
F(24) F(22a) F(25a) 126(3) ? ? ? ?
F(24) F(22a) F(26a) 76(3) ? ? ? ?
F(26) F(22a) F(23a) 124(3) ? ? ? ?
F(26) F(22a) F(25a) 30.1(15) ? ? ? ?
F(26) F(22a) F(26a) 96(3) ? ? ? ?
F(23a) F(22a) F(25a) 101.6(22) ? ? ? ?
F(23a) F(22a) F(26a) 65.9(18) ? ? ? ?
F(25a) F(22a) F(26a) 68.6(22) ? ? ? ?
P(6) F(23a) F(21) 52.0(16) ? ? ? ?
P(6) F(23a) F(24) 64.8(21) ? ? ? ?
P(6) F(23a) F(25) 57.8(23) ? ? ? ?
P(6) F(23a) F(22a) 47.1(15) ? ? ? ?
F(21) F(23a) F(24) 78(3) ? ? ? ?
F(21) F(23a) F(25) 87(4) ? ? ? ?
F(21) F(23a) F(22a) 65.1(21) ? ? ? ?
F(24) F(23a) F(25) 115(4) ? ? ? ?
F(24) F(23a) F(22a) 18.3(21) ? ? ? ?
F(25) F(23a) F(22a) 101(3) ? ? ? ?
P(6) F(24a) F(21) 65(5) ? ? ? ?
P(6) F(24a) F(22) 46.0(16) ? ? ? ?
F(21) F(24a) F(22) 111(6) ? ? ? ?
P(6) F(25a) F(22) 58.9(19) ? ? ? ?
P(6) F(25a) F(23) 49.0(16) ? ? ? ?
P(6) F(25a) F(26) 78(3) ? ? ? ?
P(6) F(25a) F(22a) 46.8(15) ? ? ? ?
F(22) F(25a) F(23) 81(3) ? ? ? ?
F(22) F(25a) F(26) 130(4) ? ? ? ?
F(22) F(25a) F(22a) 105(3) ? ? ? ?
F(23) F(25a) F(26) 89(3) ? ? ? ?
F(23) F(25a) F(22a) 59.1(20) ? ? ? ?
F(26) F(25a) F(22a) 34.4(21) ? ? ? ?
P(6) F(26a) F(23) 87(8) ? ? ? ?
P(6) F(26a) F(24) 50.8(15) ? ? ? ?
P(6) F(26a) F(25) 49.9(17) ? ? ? ?
P(6) F(26a) F(22a) 47.1(18) ? ? ? ?
F(23) F(26a) F(24) 105(6) ? ? ? ?
F(23) F(26a) F(25) 135(9) ? ? ? ?
F(23) F(26a) F(22a) 79(5) ? ? ? ?
F(24) F(26a) F(25) 60.1(16) ? ? ? ?
F(24) F(26a) F(22a) 26.2(13) ? ? ? ?
F(25) F(26a) F(22a) 78.7(22) ? ? ? ?
C(101) C(102) N(103) 169.0(21) ? ? ? ?

loop_
_geom_bond_atom_site_label_1
_geom_bond_atom_site_label_2
_geom_bond_distance
_geom_bond_site_symmetry_1
_geom_bond_site_symmetry_2
_geom_bond_publ_flag
Re(1) P(1) 2.531(3) ? ? ?
Re(1) P(2) 2.516(3) ? ? ?
Re(1) P(3) 2.502(3) ? ? ?
Re(1) P(4) 2.508(3) ? ? ?
Re(1) Cl(1) 2.3878(25) ? ? ?
Re(1) N(1) 1.687(9) ? ? ?
P(1) C(4) 1.851(12) ? ? ?
P(1) C(21) 1.817(10) ? ? ?
P(1) C(31) 1.831(11) ? ? ?
P(2) C(5) 1.826(10) ? ? ?
P(2) C(41) 1.842(11) ? ? ?
P(2) C(51) 1.827(10) ? ? ?
P(3) C(6) 1.848(11) ? ? ?
P(3) C(61) 1.847(11) ? ? ?
P(3) C(71) 1.818(11) ? ? ?
P(4) C(7) 1.864(13) ? ? ?
P(4) C(81) 1.788(11) ? ? ?
P(4) C(91) 1.813(10) ? ? ?
N(1) C(11) 1.405(14) ? ? ?
O(2) C(3) 1.449(15) ? ? ?
O(2) C(14) 1.372(13) ? ? ?
C(4) C(5) 1.524(15) ? ? ?
C(6) C(7) 1.504(17) ? ? ?
C(11) C(12) 1.429(15) ? ? ?
C(11) C(16) 1.426(15) ? ? ?
C(12) C(13) 1.372(15) ? ? ?
C(13) C(14) 1.406(16) ? ? ?
C(14) C(15) 1.393(16) ? ? ?
C(15) C(16) 1.375(15) ? ? ?
C(21) C(22) 1.379(17) ? ? ?
C(21) C(26) 1.410(16) ? ? ?
C(22) C(23) 1.419(16) ? ? ?
C(23) C(24) 1.375(19) ? ? ?
C(24) C(36) 1.373(20) ? ? ?
C(25) C(31) 1.358(17) ? ? ?
C(25) C(35) 1.400(18) ? ? ?
C(26) C(36) 1.415(18) ? ? ?
C(31) C(32) 1.450(16) ? ? ?
C(32) C(33) 1.402(19) ? ? ?
C(33) C(34) 1.384(23) ? ? ?
C(34) C(35) 1.398(23) ? ? ?
C(41) C(42) 1.353(16) ? ? ?
C(41) C(46) 1.416(15) ? ? ?
C(42) C(43) 1.434(18) ? ? ?
C(43) C(44) 1.312(24) ? ? ?
C(44) C(45) 1.390(24) ? ? ?
C(45) C(46) 1.387(17) ? ? ?
C(51) C(52) 1.392(15) ? ? ?
C(51) C(56) 1.411(15) ? ? ?
C(52) C(53) 1.397(16) ? ? ?
C(53) C(54) 1.401(18) ? ? ?
C(54) C(55) 1.378(17) ? ? ?
C(55) C(56) 1.394(15) ? ? ?
C(61) C(62) 1.337(19) ? ? ?
C(61) C(66) 1.418(17) ? ? ?
C(62) C(63) 1.374(18) ? ? ?
C(63) C(64) 1.398(24) ? ? ?
C(64) C(65) 1.317(25) ? ? ?
C(65) C(66) 1.381(19) ? ? ?
C(71) C(72) 1.386(15) ? ? ?
C(71) C(76) 1.392(16) ? ? ?
C(72) C(73) 1.418(16) ? ? ?
C(73) C(74) 1.346(18) ? ? ?
C(74) C(75) 1.419(20) ? ? ?
C(75) C(76) 1.387(16) ? ? ?
C(81) C(82) 1.414(17) ? ? ?
C(81) C(86) 1.414(17) ? ? ?
C(82) C(83) 1.374(20) ? ? ?
C(83) C(84) 1.393(25) ? ? ?
C(84) C(85) 1.385(22) ? ? ?
C(85) C(86) 1.422(17) ? ? ?
C(91) C(92) 1.405(17) ? ? ?
C(91) C(96) 1.400(17) ? ? ?
C(92) C(93) 1.425(17) ? ? ?
C(93) C(94) 1.335(19) ? ? ?
C(94) C(95) 1.364(20) ? ? ?
C(95) C(96) 1.390(17) ? ? ?
P(5) F(11) 1.560(17) ? ? ?
P(5) F(12) 1.675(13) ? ? ?
P(5) F(13) 1.579(18) ? ? ?
P(5) F(14) 1.466(12) ? ? ?
P(5) F(15) 1.611(14) ? ? ?
P(5) F(16) 1.515(14) ? ? ?
P(5) F(11a) 1.92(6) ? ? ?
P(5) F(12a) 1.36(6) ? ? ?
P(5) F(13a) 1.33(4) ? ? ?
P(5) F(14a) 1.63(4) ? ? ?
P(5) F(15a) 1.69(4) ? ? ?
P(5) F(16a) 1.74(5) ? ? ?
F(11) F(12) 2.07(3) ? ? ?
F(11) F(16) 2.191(21) ? ? ?
F(11) F(11a) 1.72(4) ? ? ?
F(11) F(13a) 0.86(6) ? ? ?
F(12) F(15) 2.185(15) ? ? ?
F(12) F(12a) 1.56(5) ? ? ?
F(12) F(13a) 1.32(7) ? ? ?
F(13) F(14) 2.098(24) ? ? ?
F(13) F(16) 2.160(22) ? ? ?
F(13) F(12a) 0.75(4) ? ? ?
F(13) F(15a) 1.50(5) ? ? ?
F(14) F(15) 2.173(21) ? ? ?
F(14) F(11a) 1.44(6) ? ? ?
F(14) F(14a) 1.97(5) ? ? ?
F(14) F(15a) 0.91(6) ? ? ?
F(14) F(16a) 1.99(4) ? ? ?
F(15) F(12a) 2.18(5) ? ? ?
F(15) F(14a) 0.35(5) ? ? ?
F(16) F(12a) 1.85(6) ? ? ?
F(16) F(13a) 1.75(5) ? ? ?
F(16) F(16a) 0.63(5) ? ? ?
F(12a) F(13a) 2.15(8) ? ? ?
F(12a) F(15a) 2.03(6) ? ? ?
F(13a) F(16a) 2.16(7) ? ? ?
F(14a) F(15a) 2.17(7) ? ? ?
F(15a) F(16a) 2.20(6) ? ? ?
P(6) F(21) 1.64(3) ? ? ?
P(6) F(22) 1.43(3) ? ? ?
P(6) F(23) 1.59(3) ? ? ?
P(6) F(24) 1.64(3) ? ? ?
P(6) F(25) 1.455(21) ? ? ?
P(6) F(26) 1.769(17) ? ? ?
P(6) F(21a) 1.64(3) ? ? ?
P(6) F(22a) 1.55(4) ? ? ?
P(6) F(23a) 1.71(4) ? ? ?
P(6) F(24a) 1.80(6) ? ? ?
P(6) F(25a) 1.58(4) ? ? ?
P(6) F(26a) 1.54(6) ? ? ?
F(21) F(22) 2.17(3) ? ? ?
F(21) F(24) 2.14(5) ? ? ?
F(21) F(22a) 2.19(6) ? ? ?
F(21) F(23a) 1.99(6) ? ? ?
F(21) F(24a) 0.66(6) ? ? ?
F(22) F(21a) 1.56(4) ? ? ?
F(22) F(24a) 1.84(5) ? ? ?
F(22) F(25a) 1.26(4) ? ? ?
F(23) F(22a) 2.07(5) ? ? ?
F(23) F(25a) 2.09(6) ? ? ?
F(23) F(26a) 0.47(4) ? ? ?
F(24) F(25) 1.99(3) ? ? ?
F(24) F(26) 2.19(4) ? ? ?
F(24) F(22a) 0.95(4) ? ? ?
F(24) F(23a) 1.27(4) ? ? ?
F(24) F(26a) 2.10(5) ? ? ?
F(25) F(21a) 1.36(6) ? ? ?
F(25) F(23a) 1.07(4) ? ? ?
F(25) F(26a) 1.85(5) ? ? ?
F(26) F(22a) 1.32(6) ? ? ?
F(26) F(25a) 1.18(4) ? ? ?
F(22a) F(23a) 2.07(5) ? ? ?
F(22a) F(25a) 2.12(7) ? ? ?
F(22a) F(26a) 2.11(5) ? ? ?
C(101) C(102) 1.51(3) ? ? ?
C(102) N(103) 1.19(3) ? ? ?

loop_
_geom_contact_atom_site_label_1
_geom_contact_atom_site_label_2
_geom_contact_distance
_geom_contact_site_symmetry_1
_geom_contact_site_symmetry_2
_geom_contact_publ_flag
? ? ? ? ? ?

loop_
_geom_torsion_atom_site_label_1
_geom_torsion_atom_site_label_2
_geom_torsion_atom_site_label_3
_geom_torsion_atom_site_label_4
_geom_torsion
_geom_torsion_site_symmetry_1
_geom_torsion_site_symmetry_2
_geom_torsion_site_symmetry_3
_geom_torsion_site_symmetry_4
_geom_torsion_publ_flag
? ? ? ? ? ? ? ? ? ?
